data_1542534
loop_
_publ_author_name
'Kischkewitz, Marvin'
'Daniliuc, Constantin-Gabriel'
'Studer, Armido'

_publ_section_title
;
 3-Alkylperoxy-3-cyano-oxindoles from 2-Cyano-2-diazo-N-phenyl-acetamides
 via Cyclizing Carbene Insertion and Subsequent Radical Oxidation.
;
_journal_issue 5
_journal_name_full 'Organic letters'
_journal_page_first 1206
_journal_paper_doi 10.1021/acs.orglett.6b00367
_journal_volume 18
_journal_year 2016
_chemical_formula_sum 'C19 H18 N2 O3'
_chemical_formula_weight 322.35
_space_group_crystal_system orthorhombic
_space_group_IT_number 29
_space_group_name_Hall 'P 2c -2ac'
_space_group_name_H-M_alt 'P c a 21'
_symmetry_space_group_name_Hall 'P 2c -2ac'
_symmetry_space_group_name_H-M 'P c a 21'
_atom_sites_solution_hydrogens geom
_cell_angle_alpha 90
_cell_angle_beta 90
_cell_angle_gamma 90
_cell_formula_units_Z 8
_cell_length_a 18.7959(5)
_cell_length_b 22.7469(5)
_cell_length_c 8.0182(2)
_cell_measurement_reflns_used 4037
_cell_measurement_temperature 100.(2)
_cell_measurement_theta_max 67.9361
_cell_measurement_theta_min 3.8866
_cell_volume 3428.17(15)
_computing_cell_refinement 'SAINT V8.34A (Bruker AXS Inc., 2013)'
_computing_data_collection 'APEX2 v.2014.1--1 (Bruker AXS Inc., 2014)'
_computing_data_reduction 'SAINT V8.34A (Bruker AXS Inc., 2013)'
_computing_molecular_graphics 'APEX2 v.2014.1--1 (Bruker AXS Inc., 2014)'
_computing_publication_material 'APEX2 v.2014.1--1 (Bruker AXS Inc., 2014)'
_computing_structure_refinement 'SHELXL-2014/7 (Sheldrick, 2014)'
_computing_structure_solution 'SHELXL--2014 (Sheldrick, 2014)'
_diffrn_ambient_temperature 100.(2)
_diffrn_detector_area_resol_mean 8.3333
_diffrn_measured_fraction_theta_full 0.962
_diffrn_measured_fraction_theta_max 0.962
_diffrn_measurement_device_type 'KappaCCD APEXII'
_diffrn_measurement_method 'phi / omega scans'
_diffrn_radiation_monochromator graphite
_diffrn_radiation_type CuK\a
_diffrn_radiation_wavelength 1.54178
_diffrn_reflns_av_R_equivalents 0.0698
_diffrn_reflns_av_unetI/netI 0.0529
_diffrn_reflns_limit_h_max 19
_diffrn_reflns_limit_h_min -22
_diffrn_reflns_limit_k_max 25
_diffrn_reflns_limit_k_min -27
_diffrn_reflns_limit_l_max 9
_diffrn_reflns_limit_l_min -9
_diffrn_reflns_number 23867
_diffrn_reflns_theta_full 68.30
_diffrn_reflns_theta_max 68.30
_diffrn_reflns_theta_min 1.94
_diffrn_source 'fine-focus sealed tube'
_diffrn_source_type 'fine-focus sealed tube'
_exptl_absorpt_coefficient_mu 0.695
_exptl_absorpt_correction_T_max 0.99
_exptl_absorpt_correction_T_min 0.84
_exptl_absorpt_correction_type multi-scan
_exptl_absorpt_process_details
;
Bruker AXS (2014). SADABS, Version 2014/2, Bruker AXS Inc., Madison, Wisconsin,
USA.
;
_exptl_crystal_colour colourless
_exptl_crystal_density_diffrn 1.249
_exptl_crystal_density_method 'not measured'
_exptl_crystal_description plate
_exptl_crystal_F_000 1360
_exptl_crystal_size_max 0.220
_exptl_crystal_size_mid 0.160
_exptl_crystal_size_min 0.020
_refine_diff_density_max 0.142
_refine_diff_density_min -0.188
_refine_ls_abs_structure_details
;
Flack x determined using 1429 quotients [(I+)-(I-)]/[(I+)+(I-)]
(Parsons, Flack and Wagner, Acta Cryst. B69 (2013) 249-259).
;
_refine_ls_abs_structure_Flack 0.29(16)
_refine_ls_extinction_method none
_refine_ls_goodness_of_fit_ref 1.027
_refine_ls_hydrogen_treatment constr
_refine_ls_matrix_type full
_refine_ls_number_parameters 439
_refine_ls_number_reflns 5547
_refine_ls_number_restraints 1
_refine_ls_restrained_S_all 1.027
_refine_ls_R_factor_all 0.0647
_refine_ls_R_factor_gt 0.0410
_refine_ls_shift/su_max 0.000
_refine_ls_shift/su_mean 0.000
_refine_ls_structure_factor_coef Fsqd
_refine_ls_weighting_details 'w=1/[\s^2^(Fo^2^)+(0.0449P)^2^+0.0377P] where P=(Fo^2^+2Fc^2^)/3'
_refine_ls_weighting_scheme calc
_refine_ls_wR_factor_gt 0.0884
_refine_ls_wR_factor_ref 0.0970
_reflns_number_gt 4041
_reflns_number_total 5547
_reflns_threshold_expression 'I > 2\s(I)'
_cod_data_source_file ol6b00367_si_002.cif
_cod_data_source_block stu8186
_cod_depositor_comments 'Adding full bibliography for 1542534.cif.'
_cod_database_code 1542534

loop_
_space_group_symop_operation_xyz
'x, y, z'
'-x, -y, z+1/2'
'x+1/2, -y, z'
'-x+1/2, y, z+1/2'

loop_
_atom_site_type_symbol
_atom_site_label
_atom_site_fract_x
_atom_site_fract_y
_atom_site_fract_z
_atom_site_U_iso_or_equiv
_atom_site_adp_type
_atom_site_calc_flag
_atom_site_refinement_flags_adp
_atom_site_refinement_flags_posn
_atom_site_occupancy
N N1A 0.61423(15) 0.52262(12) 0.6851(4) 0.0219(8) Uani d . . 1
N N2A 0.63915(19) 0.71936(14) 0.6490(5) 0.0357(9) Uani d . . 1
O O1A 0.61268(13) 0.60728(10) 0.3726(3) 0.0235(7) Uani d . . 1
O O2A 0.56127(13) 0.64760(10) 0.2941(3) 0.0251(7) Uani d . . 1
O O3A 0.71918(14) 0.56686(10) 0.5977(3) 0.0289(7) Uani d . . 1
C C1A 0.6032(2) 0.61390(14) 0.5477(5) 0.0217(9) Uani d . . 1
C C2A 0.6553(2) 0.56595(15) 0.6145(5) 0.0237(9) Uani d . . 1
C C3A 0.54135(19) 0.53878(14) 0.6865(4) 0.0206(8) Uani d . . 1
C C4A 0.53220(19) 0.59357(14) 0.6118(5) 0.0221(9) Uani d . . 1
C C5A 0.4661(2) 0.61941(15) 0.6068(5) 0.0266(9) Uani d . . 1
H H5A 0.4597 0.657 0.5571 0.032 Uiso calc U R 1
C C6A 0.4088(2) 0.58956(16) 0.6757(5) 0.0276(9) Uani d . . 1
H H6A 0.3628 0.607 0.6741 0.033 Uiso calc U R 1
C C7A 0.4180(2) 0.53470(16) 0.7468(5) 0.0276(9) Uani d . . 1
H H7A 0.3779 0.5145 0.7908 0.033 Uiso calc U R 1
C C8A 0.4852(2) 0.50819(15) 0.7554(5) 0.0251(9) Uani d . . 1
H H8A 0.4918 0.4709 0.8064 0.03 Uiso calc U R 1
C C9A 0.6233(2) 0.67352(16) 0.6030(5) 0.0259(9) Uani d . . 1
C C10A 0.5962(2) 0.67041(16) 0.1445(5) 0.0293(10) Uani d . . 1
C C11A 0.6156(2) 0.61932(18) 0.0313(6) 0.0353(10) Uani d . . 1
H H11A 0.652 0.5951 0.0853 0.053 Uiso calc U R 1
H H11B 0.634 0.6345 -0.0746 0.053 Uiso calc U R 1
H H11C 0.5732 0.5954 0.0102 0.053 Uiso calc U R 1
C C12A 0.5362(2) 0.70715(17) 0.0691(6) 0.0379(11) Uani d . . 1
H H12A 0.4978 0.6811 0.0321 0.057 Uiso calc U R 1
H H12B 0.5544 0.7294 -0.0264 0.057 Uiso calc U R 1
H H12C 0.5179 0.7345 0.1533 0.057 Uiso calc U R 1
C C13A 0.6597(2) 0.7075(2) 0.1889(6) 0.0445(12) Uani d . . 1
H H13A 0.6446 0.7404 0.2591 0.067 Uiso calc U R 1
H H13B 0.6817 0.7226 0.0867 0.067 Uiso calc U R 1
H H13C 0.6944 0.6835 0.2498 0.067 Uiso calc U R 1
C C14A 0.64324(19) 0.46749(14) 0.7395(5) 0.0229(9) Uani d . . 1
C C15A 0.6121(2) 0.41566(15) 0.6825(5) 0.0257(9) Uani d . . 1
H H15A 0.5716 0.4169 0.6116 0.031 Uiso calc U R 1
C C16A 0.6412(2) 0.36202(16) 0.7309(5) 0.0283(10) Uani d . . 1
H H16A 0.62 0.3263 0.695 0.034 Uiso calc U R 1
C C17A 0.7011(2) 0.36074(16) 0.8311(5) 0.0310(10) Uani d . . 1
H H17A 0.7216 0.3241 0.8618 0.037 Uiso calc U R 1
C C18A 0.7310(2) 0.41234(17) 0.8866(5) 0.0308(10) Uani d . . 1
H H18A 0.7719 0.4111 0.9561 0.037 Uiso calc U R 1
C C19A 0.70200(19) 0.46646(16) 0.8420(5) 0.0259(9) Uani d . . 1
H H19A 0.7224 0.502 0.8817 0.031 Uiso calc U R 1
N N1B 0.61456(14) 0.02076(11) 0.7640(4) 0.0164(7) Uani d . . 1
N N2B 0.64020(17) 0.21674(13) 0.7378(4) 0.0282(8) Uani d . . 1
O O1B 0.61358(12) 0.10675(10) 0.4537(3) 0.0201(6) Uani d . . 1
O O2B 0.56355(12) 0.14864(10) 0.3763(3) 0.0211(6) Uani d . . 1
O O3B 0.71932(13) 0.06465(10) 0.6775(3) 0.0238(7) Uani d . . 1
C C1B 0.60340(18) 0.11240(14) 0.6288(4) 0.0164(8) Uani d . . 1
C C2B 0.65558(19) 0.06413(14) 0.6956(4) 0.0176(8) Uani d . . 1
C C3B 0.54110(17) 0.03707(14) 0.7659(4) 0.0160(7) Uani d . . 1
C C4B 0.53230(17) 0.09171(14) 0.6923(4) 0.0162(8) Uani d . . 1
C C5B 0.46623(18) 0.11846(15) 0.6858(4) 0.0193(8) Uani d . . 1
H H5B 0.4602 0.156 0.6359 0.023 Uiso calc U R 1
C C6B 0.40854(18) 0.08807(16) 0.7557(5) 0.0220(8) Uani d . . 1
H H6B 0.3626 0.1054 0.7545 0.026 Uiso calc U R 1
C C7B 0.41778(18) 0.03333(15) 0.8261(5) 0.0213(8) Uani d . . 1
H H7B 0.3776 0.0133 0.8701 0.026 Uiso calc U R 1
C C8B 0.48468(18) 0.00650(14) 0.8344(5) 0.0187(8) Uani d . . 1
H H8B 0.491 -0.031 0.8847 0.022 Uiso calc U R 1
C C9B 0.62429(18) 0.17168(14) 0.6880(5) 0.0191(8) Uani d . . 1
C C10B 0.5982(2) 0.17012(15) 0.2247(5) 0.0228(9) Uani d . . 1
C C11B 0.6158(2) 0.11866(17) 0.1123(5) 0.0304(9) Uani d . . 1
H H11D 0.6471 0.0913 0.1717 0.046 Uiso calc U R 1
H H11E 0.64 0.133 0.0118 0.046 Uiso calc U R 1
H H11F 0.5719 0.0984 0.0806 0.046 Uiso calc U R 1
C C12B 0.5404(2) 0.20812(18) 0.1498(5) 0.0365(11) Uani d . . 1
H H12D 0.4984 0.1839 0.1266 0.055 Uiso calc U R 1
H H12E 0.5577 0.2257 0.0457 0.055 Uiso calc U R 1
H H12F 0.5277 0.2394 0.2285 0.055 Uiso calc U R 1
C C13B 0.6641(2) 0.20510(19) 0.2687(5) 0.0389(11) Uani d . . 1
H H13D 0.6519 0.2352 0.3513 0.058 Uiso calc U R 1
H H13E 0.6828 0.224 0.1681 0.058 Uiso calc U R 1
H H13F 0.7002 0.1787 0.3152 0.058 Uiso calc U R 1
C C14B 0.64317(17) -0.03445(13) 0.8194(4) 0.0166(8) Uani d . . 1
C C15B 0.61311(19) -0.08664(15) 0.7632(5) 0.0206(8) Uani d . . 1
H H15B 0.5721 -0.086 0.6939 0.025 Uiso calc U R 1
C C16B 0.6437(2) -0.13952(15) 0.8097(5) 0.0255(9) Uani d . . 1
H H16B 0.6238 -0.1755 0.772 0.031 Uiso calc U R 1
C C17B 0.7034(2) -0.14004(16) 0.9112(5) 0.0277(9) Uani d . . 1
H H17B 0.7244 -0.1764 0.9422 0.033 Uiso calc U R 1
C C18B 0.73239(19) -0.08793(16) 0.9676(5) 0.0269(9) Uani d . . 1
H H18B 0.7732 -0.0886 1.0375 0.032 Uiso calc U R 1
C C19B 0.70212(17) -0.03466(15) 0.9226(5) 0.0215(8) Uani d . . 1
H H19B 0.7216 0.0013 0.9622 0.026 Uiso calc U R 1

loop_
_atom_site_aniso_label
_atom_site_aniso_U_11
_atom_site_aniso_U_22
_atom_site_aniso_U_33
_atom_site_aniso_U_12
_atom_site_aniso_U_13
_atom_site_aniso_U_23
N1A 0.0232(18) 0.0157(15) 0.027(2) -0.0007(11) -0.0017(14) 0.0020(12)
N2A 0.046(2) 0.024(2) 0.037(2) -0.0035(14) -0.0005(17) -0.0044(15)
O1A 0.0320(16) 0.0191(14) 0.0195(17) 0.0035(10) 0.0001(11) 0.0026(10)
O2A 0.0289(17) 0.0226(15) 0.0238(17) 0.0036(10) 0.0023(11) 0.0067(10)
O3A 0.0254(18) 0.0272(15) 0.034(2) -0.0020(10) 0.0017(12) 0.0033(11)
C1A 0.028(2) 0.0150(18) 0.022(2) -0.0008(14) -0.0002(17) 0.0011(15)
C2A 0.028(3) 0.021(2) 0.022(2) -0.0024(15) -0.0015(17) -0.0025(15)
C3A 0.024(2) 0.0186(19) 0.019(2) 0.0021(14) -0.0014(15) -0.0019(14)
C4A 0.026(2) 0.0180(19) 0.022(2) -0.0007(14) 0.0000(16) -0.0029(14)
C5A 0.032(2) 0.0181(19) 0.029(3) 0.0016(15) -0.0004(17) -0.0011(15)
C6A 0.025(2) 0.031(2) 0.027(2) 0.0035(15) -0.0005(17) -0.0017(16)
C7A 0.028(2) 0.028(2) 0.028(2) -0.0014(16) 0.0026(17) 0.0027(16)
C8A 0.033(2) 0.0196(19) 0.023(2) -0.0029(15) 0.0006(17) 0.0004(15)
C9A 0.029(2) 0.026(2) 0.023(2) -0.0012(15) 0.0016(17) 0.0009(16)
C10A 0.033(2) 0.031(2) 0.024(2) 0.0004(16) 0.0036(18) 0.0097(16)
C11A 0.040(3) 0.040(2) 0.026(2) 0.0051(18) 0.003(2) 0.0016(18)
C12A 0.046(3) 0.031(2) 0.037(3) 0.0085(18) 0.002(2) 0.0125(18)
C13A 0.048(3) 0.046(3) 0.039(3) -0.018(2) -0.002(2) 0.013(2)
C14A 0.025(2) 0.0188(19) 0.024(2) 0.0006(14) 0.0043(16) 0.0031(15)
C15A 0.026(2) 0.0223(19) 0.029(2) -0.0012(14) 0.0007(18) 0.0029(15)
C16A 0.031(2) 0.0198(19) 0.034(3) 0.0017(15) 0.0048(18) 0.0022(16)
C17A 0.032(2) 0.023(2) 0.038(3) 0.0078(16) 0.0060(19) 0.0102(17)
C18A 0.026(2) 0.037(2) 0.030(3) 0.0025(16) -0.0043(18) 0.0086(17)
C19A 0.026(2) 0.026(2) 0.026(2) 0.0003(15) -0.0004(17) 0.0025(16)
N1B 0.0138(15) 0.0174(15) 0.0181(18) 0.0001(10) -0.0001(12) 0.0010(11)
N2B 0.0356(19) 0.0209(18) 0.028(2) -0.0014(13) -0.0020(15) -0.0010(13)
O1B 0.0242(14) 0.0222(14) 0.0140(15) 0.0033(9) -0.0005(10) -0.0005(10)
O2B 0.0202(14) 0.0257(14) 0.0173(15) 0.0049(9) 0.0031(11) 0.0068(10)
O3B 0.0153(16) 0.0264(14) 0.0297(19) -0.0012(10) 0.0027(11) 0.0017(10)
C1B 0.022(2) 0.0174(17) 0.0098(19) -0.0028(13) -0.0008(14) -0.0023(13)
C2B 0.023(2) 0.0154(18) 0.014(2) -0.0008(13) -0.0001(15) -0.0023(13)
C3B 0.0155(18) 0.0191(18) 0.014(2) 0.0030(13) 0.0006(14) -0.0010(13)
C4B 0.0188(19) 0.0184(18) 0.0115(19) -0.0014(13) 0.0018(15) -0.0014(13)
C5B 0.023(2) 0.0203(19) 0.014(2) 0.0026(13) -0.0019(16) 0.0007(14)
C6B 0.0172(19) 0.0294(19) 0.019(2) 0.0032(14) -0.0008(15) -0.0028(15)
C7B 0.0187(19) 0.029(2) 0.016(2) -0.0043(14) 0.0048(15) -0.0015(15)
C8B 0.0187(19) 0.0191(18) 0.018(2) -0.0007(13) -0.0015(15) 0.0026(14)
C9B 0.020(2) 0.020(2) 0.017(2) 0.0006(14) 0.0010(15) 0.0022(15)
C10B 0.026(2) 0.027(2) 0.015(2) -0.0020(15) 0.0032(16) 0.0032(15)
C11B 0.034(2) 0.036(2) 0.021(2) 0.0063(16) 0.0040(18) 0.0037(17)
C12B 0.047(3) 0.038(2) 0.025(3) 0.0148(18) 0.0095(19) 0.0092(18)
C13B 0.044(3) 0.043(3) 0.030(3) -0.0195(19) 0.008(2) 0.0032(19)
C14B 0.0172(18) 0.0160(17) 0.016(2) 0.0022(13) 0.0038(14) 0.0034(13)
C15B 0.0204(19) 0.0226(18) 0.019(2) -0.0013(14) 0.0016(16) 0.0009(14)
C16B 0.028(2) 0.0199(19) 0.029(2) -0.0011(15) 0.0054(17) 0.0012(15)
C17B 0.027(2) 0.024(2) 0.032(3) 0.0085(15) 0.0090(18) 0.0107(16)
C18B 0.021(2) 0.034(2) 0.025(2) 0.0020(15) -0.0015(17) 0.0101(17)
C19B 0.0192(19) 0.0246(19) 0.021(2) -0.0007(14) 0.0005(15) 0.0008(15)

loop_
_atom_type_symbol
_atom_type_description
_atom_type_scat_dispersion_real
_atom_type_scat_dispersion_imag
_atom_type_scat_source
C C 0.0181 0.0091 'International Tables Vol C Tables 4.2.6.8 and 6.1.1.4'
H H 0.0000 0.0000 'International Tables Vol C Tables 4.2.6.8 and 6.1.1.4'
N N 0.0311 0.0180 'International Tables Vol C Tables 4.2.6.8 and 6.1.1.4'
O O 0.0492 0.0322 'International Tables Vol C Tables 4.2.6.8 and 6.1.1.4'

loop_
_geom_angle_atom_site_label_1
_geom_angle_atom_site_label_2
_geom_angle_atom_site_label_3
_geom_angle
C2A N1A C3A 111.1(3)
C2A N1A C14A 122.6(3)
C3A N1A C14A 126.2(3)
C1A O1A O2A 105.8(2)
C10A O2A O1A 106.1(2)
O1A C1A C9A 111.2(3)
O1A C1A C4A 114.6(3)
C9A C1A C4A 114.1(3)
O1A C1A C2A 100.7(3)
C9A C1A C2A 112.2(3)
C4A C1A C2A 103.0(3)
O3A C2A N1A 128.1(3)
O3A C2A C1A 125.0(3)
N1A C2A C1A 106.8(3)
C8A C3A C4A 121.9(3)
C8A C3A N1A 127.7(3)
C4A C3A N1A 110.3(3)
C5A C4A C3A 120.4(3)
C5A C4A C1A 131.4(3)
C3A C4A C1A 108.2(3)
C4A C5A C6A 118.7(3)
C4A C5A H5A 120.6
C6A C5A H5A 120.6
C7A C6A C5A 120.6(3)
C7A C6A H6A 119.7
C5A C6A H6A 119.7
C6A C7A C8A 121.4(3)
C6A C7A H7A 119.3
C8A C7A H7A 119.3
C3A C8A C7A 116.9(3)
C3A C8A H8A 121.5
C7A C8A H8A 121.5
N2A C9A C1A 178.6(4)
O2A C10A C13A 111.2(4)
O2A C10A C11A 109.0(3)
C13A C10A C11A 112.3(4)
O2A C10A C12A 100.8(3)
C13A C10A C12A 111.9(3)
C11A C10A C12A 111.0(4)
C10A C11A H11A 109.5
C10A C11A H11B 109.5
H11A C11A H11B 109.5
C10A C11A H11C 109.5
H11A C11A H11C 109.5
H11B C11A H11C 109.5
C10A C12A H12A 109.5
C10A C12A H12B 109.5
H12A C12A H12B 109.5
C10A C12A H12C 109.5
H12A C12A H12C 109.5
H12B C12A H12C 109.5
C10A C13A H13A 109.5
C10A C13A H13B 109.5
H13A C13A H13B 109.5
C10A C13A H13C 109.5
H13A C13A H13C 109.5
H13B C13A H13C 109.5
C19A C14A C15A 121.2(3)
C19A C14A N1A 120.1(3)
C15A C14A N1A 118.7(3)
C16A C15A C14A 119.0(4)
C16A C15A H15A 120.5
C14A C15A H15A 120.5
C17A C16A C15A 120.0(3)
C17A C16A H16A 120.0
C15A C16A H16A 120.0
C18A C17A C16A 120.2(3)
C18A C17A H17A 119.9
C16A C17A H17A 119.9
C17A C18A C19A 120.8(4)
C17A C18A H18A 119.6
C19A C18A H18A 119.6
C14A C19A C18A 118.8(3)
C14A C19A H19A 120.6
C18A C19A H19A 120.6
C2B N1B C3B 111.2(3)
C2B N1B C14B 122.9(3)
C3B N1B C14B 125.8(3)
C1B O1B O2B 105.7(2)
C10B O2B O1B 106.3(2)
O1B C1B C9B 111.2(3)
O1B C1B C4B 115.1(3)
C9B C1B C4B 114.3(3)
O1B C1B C2B 100.9(3)
C9B C1B C2B 111.2(3)
C4B C1B C2B 102.8(3)
O3B C2B N1B 128.0(3)
O3B C2B C1B 125.0(3)
N1B C2B C1B 106.8(3)
C8B C3B C4B 121.9(3)
C8B C3B N1B 127.9(3)
C4B C3B N1B 110.1(3)
C5B C4B C3B 121.2(3)
C5B C4B C1B 130.3(3)
C3B C4B C1B 108.6(3)
C4B C5B C6B 117.5(3)
C4B C5B H5B 121.2
C6B C5B H5B 121.2
C7B C6B C5B 120.8(3)
C7B C6B H6B 119.6
C5B C6B H6B 119.6
C6B C7B C8B 121.8(3)
C6B C7B H7B 119.1
C8B C7B H7B 119.1
C3B C8B C7B 116.8(3)
C3B C8B H8B 121.6
C7B C8B H8B 121.6
N2B C9B C1B 178.1(4)
O2B C10B C12B 101.6(3)
O2B C10B C13B 110.2(3)
C12B C10B C13B 112.3(3)
O2B C10B C11B 109.5(3)
C12B C10B C11B 111.3(3)
C13B C10B C11B 111.5(3)
C10B C11B H11D 109.5
C10B C11B H11E 109.5
H11D C11B H11E 109.5
C10B C11B H11F 109.5
H11D C11B H11F 109.5
H11E C11B H11F 109.5
C10B C12B H12D 109.5
C10B C12B H12E 109.5
H12D C12B H12E 109.5
C10B C12B H12F 109.5
H12D C12B H12F 109.5
H12E C12B H12F 109.5
C10B C13B H13D 109.5
C10B C13B H13E 109.5
H13D C13B H13E 109.5
C10B C13B H13F 109.5
H13D C13B H13F 109.5
H13E C13B H13F 109.5
C19B C14B C15B 121.1(3)
C19B C14B N1B 119.2(3)
C15B C14B N1B 119.6(3)
C16B C15B C14B 119.0(3)
C16B C15B H15B 120.5
C14B C15B H15B 120.5
C15B C16B C17B 120.1(3)
C15B C16B H16B 119.9
C17B C16B H16B 119.9
C18B C17B C16B 120.3(3)
C18B C17B H17B 119.8
C16B C17B H17B 119.8
C17B C18B C19B 120.2(4)
C17B C18B H18B 119.9
C19B C18B H18B 119.9
C14B C19B C18B 119.2(3)
C14B C19B H19B 120.4
C18B C19B H19B 120.4

loop_
_geom_bond_atom_site_label_1
_geom_bond_atom_site_label_2
_geom_bond_distance
N1A C2A 1.374(5)
N1A C3A 1.418(5)
N1A C14A 1.435(4)
N2A C9A 1.145(5)
O1A C1A 1.424(5)
O1A O2A 1.473(3)
O2A C10A 1.462(5)
O3A C2A 1.208(5)
C1A C9A 1.476(5)
C1A C4A 1.502(5)
C1A C2A 1.561(5)
C3A C8A 1.379(5)
C3A C4A 1.393(5)
C4A C5A 1.375(5)
C5A C6A 1.388(5)
C5A H5A 0.95
C6A C7A 1.383(5)
C6A H6A 0.95
C7A C8A 1.402(5)
C7A H7A 0.95
C8A H8A 0.95
C10A C13A 1.504(6)
C10A C11A 1.519(6)
C10A C12A 1.529(6)
C11A H11A 0.98
C11A H11B 0.98
C11A H11C 0.98
C12A H12A 0.98
C12A H12B 0.98
C12A H12C 0.98
C13A H13A 0.98
C13A H13B 0.98
C13A H13C 0.98
C14A C19A 1.377(6)
C14A C15A 1.393(5)
C15A C16A 1.393(5)
C15A H15A 0.95
C16A C17A 1.383(6)
C16A H16A 0.95
C17A C18A 1.375(6)
C17A H17A 0.95
C18A C19A 1.393(5)
C18A H18A 0.95
C19A H19A 0.95
N1B C2B 1.367(4)
N1B C3B 1.430(4)
N1B C14B 1.437(4)
N2B C9B 1.140(4)
O1B C1B 1.423(4)
O1B O2B 1.475(3)
O2B C10B 1.463(4)
O3B C2B 1.207(4)
C1B C9B 1.482(5)
C1B C4B 1.506(5)
C1B C2B 1.567(5)
C3B C8B 1.382(5)
C3B C4B 1.386(5)
C4B C5B 1.384(5)
C5B C6B 1.403(5)
C5B H5B 0.95
C6B C7B 1.378(5)
C6B H6B 0.95
C7B C8B 1.399(5)
C7B H7B 0.95
C8B H8B 0.95
C10B C12B 1.513(5)
C10B C13B 1.514(5)
C10B C11B 1.514(5)
C11B H11D 0.98
C11B H11E 0.98
C11B H11F 0.98
C12B H12D 0.98
C12B H12E 0.98
C12B H12F 0.98
C13B H13D 0.98
C13B H13E 0.98
C13B H13F 0.98
C14B C19B 1.383(5)
C14B C15B 1.390(5)
C15B C16B 1.385(5)
C15B H15B 0.95
C16B C17B 1.385(6)
C16B H16B 0.95
C17B C18B 1.381(6)
C17B H17B 0.95
C18B C19B 1.386(5)
C18B H18B 0.95
C19B H19B 0.95

loop_
_geom_hbond_atom_site_label_D
_geom_hbond_atom_site_label_H
_geom_hbond_atom_site_label_A
_geom_hbond_site_symmetry_A
_geom_hbond_distance_DH
_geom_hbond_distance_HA
_geom_hbond_distance_DA
_geom_hbond_angle_DHA
C11A H11A O3A 4_654 0.98 2.51 3.370(5) 146.9
C19A H19A O3A 4_655 0.95 2.53 3.408(5) 154.4
C11B H11D O3B 4_654 0.98 2.58 3.374(5) 137.8
C19B H19B O3B 4_655 0.95 2.51 3.385(4) 153.5

loop_
_geom_torsion_atom_site_label_1
_geom_torsion_atom_site_label_2
_geom_torsion_atom_site_label_3
_geom_torsion_atom_site_label_4
_geom_torsion
C1A O1A O2A C10A 144.5(3)
O2A O1A C1A C9A -65.4(3)
O2A O1A C1A C4A 65.8(3)
O2A O1A C1A C2A 175.6(2)
C3A N1A C2A O3A 178.1(4)
C14A N1A C2A O3A -5.3(6)
C3A N1A C2A C1A -5.4(4)
C14A N1A C2A C1A 171.3(3)
O1A C1A C2A O3A 65.1(4)
C9A C1A C2A O3A -53.2(5)
C4A C1A C2A O3A -176.4(4)
O1A C1A C2A N1A -111.7(3)
C9A C1A C2A N1A 130.1(3)
C4A C1A C2A N1A 6.9(4)
C2A N1A C3A C8A -176.0(4)
C14A N1A C3A C8A 7.5(6)
C2A N1A C3A C4A 1.5(4)
C14A N1A C3A C4A -175.0(3)
C8A C3A C4A C5A 0.9(6)
N1A C3A C4A C5A -176.7(3)
C8A C3A C4A C1A -179.1(3)
N1A C3A C4A C1A 3.3(4)
O1A C1A C4A C5A -77.7(5)
C9A C1A C4A C5A 52.0(6)
C2A C1A C4A C5A 173.9(4)
O1A C1A C4A C3A 102.3(3)
C9A C1A C4A C3A -128.0(3)
C2A C1A C4A C3A -6.1(4)
C3A C4A C5A C6A -0.7(6)
C1A C4A C5A C6A 179.3(4)
C4A C5A C6A C7A -0.5(6)
C5A C6A C7A C8A 1.6(6)
C4A C3A C8A C7A 0.1(6)
N1A C3A C8A C7A 177.3(3)
C6A C7A C8A C3A -1.4(6)
O1A O2A C10A C13A -65.4(4)
O1A O2A C10A C11A 59.0(4)
O1A O2A C10A C12A 175.8(3)
C2A N1A C14A C19A 50.7(5)
C3A N1A C14A C19A -133.2(4)
C2A N1A C14A C15A -127.4(4)
C3A N1A C14A C15A 48.7(5)
C19A C14A C15A C16A 0.1(6)
N1A C14A C15A C16A 178.2(3)
C14A C15A C16A C17A -1.4(6)
C15A C16A C17A C18A 1.5(6)
C16A C17A C18A C19A -0.4(6)
C15A C14A C19A C18A 1.0(6)
N1A C14A C19A C18A -177.1(3)
C17A C18A C19A C14A -0.8(6)
C1B O1B O2B C10B 146.8(3)
O2B O1B C1B C9B -64.8(3)
O2B O1B C1B C4B 67.3(3)
O2B O1B C1B C2B 177.1(2)
C3B N1B C2B O3B 179.0(4)
C14B N1B C2B O3B -3.2(6)
C3B N1B C2B C1B -5.9(4)
C14B N1B C2B C1B 171.9(3)
O1B C1B C2B O3B 63.4(4)
C9B C1B C2B O3B -54.7(5)
C4B C1B C2B O3B -177.5(3)
O1B C1B C2B N1B -111.9(3)
C9B C1B C2B N1B 130.0(3)
C4B C1B C2B N1B 7.2(3)
C2B N1B C3B C8B -175.5(3)
C14B N1B C3B C8B 6.7(6)
C2B N1B C3B C4B 2.0(4)
C14B N1B C3B C4B -175.7(3)
C8B C3B C4B C5B 0.7(5)
N1B C3B C4B C5B -177.0(3)
C8B C3B C4B C1B -179.3(3)
N1B C3B C4B C1B 3.0(4)
O1B C1B C4B C5B -77.4(4)
C9B C1B C4B C5B 53.2(5)
C2B C1B C4B C5B 173.9(4)
O1B C1B C4B C3B 102.7(3)
C9B C1B C4B C3B -126.7(3)
C2B C1B C4B C3B -6.1(4)
C3B C4B C5B C6B -0.3(5)
C1B C4B C5B C6B 179.7(3)
C4B C5B C6B C7B -0.8(5)
C5B C6B C7B C8B 1.5(6)
C4B C3B C8B C7B 0.0(5)
N1B C3B C8B C7B 177.3(3)
C6B C7B C8B C3B -1.1(5)
O1B O2B C10B C12B 175.5(3)
O1B O2B C10B C13B -65.2(3)
O1B O2B C10B C11B 57.8(3)
C2B N1B C14B C19B 49.6(5)
C3B N1B C14B C19B -132.9(4)
C2B N1B C14B C15B -127.8(4)
C3B N1B C14B C15B 49.7(5)
C19B C14B C15B C16B -1.1(5)
N1B C14B C15B C16B 176.3(3)
C14B C15B C16B C17B 0.2(5)
C15B C16B C17B C18B 0.4(6)
C16B C17B C18B C19B -0.2(6)
C15B C14B C19B C18B 1.4(5)
N1B C14B C19B C18B -176.0(3)
C17B C18B C19B C14B -0.7(5)
